data_2106657
loop_
_publ_author_name
'Boeschen, I.'
'Buss, B.'
'Krebs, B.'

_publ_section_title
;
 Die Kristallstruktur des polymeren Oktamolybdats (N H4)6 Mo8 O27 (H2 O)4
;
_journal_name_full 'Acta Crystallographica B (24,1968-38,1982)'
_journal_page_first 48
_journal_page_last 56
_journal_volume 30
_journal_year 1974
_chemical_formula_sum 'H32 Mo8 N6 O31'
_chemical_name_systematic '(N H4)6 Mo8 O27 (H2 O)4'
_space_group_IT_number 14
_symmetry_space_group_name_Hall '-P 2ybc'
_symmetry_space_group_name_H-M 'P 1 21/c 1'
_cell_angle_alpha 90
_cell_angle_beta 109.5
_cell_angle_gamma 90
_cell_formula_units_Z 2
_cell_length_a 9.519
_cell_length_b 11.309
_cell_length_c 15.049
_cell_volume 1527.108
_citation_journal_id_ASTM ACBCAR
_cod_data_source_file Boeschen_ACBCAR_1974_1105.cif
_cod_data_source_block H32Mo8N6O31
_cod_database_code 2106657

loop_
_symmetry_equiv_pos_as_xyz
x,y,z
-x,y+1/2,-z+1/2
-x,-y,-z
x,-y-1/2,z-1/2

loop_
_atom_site_label
_atom_site_type_symbol
_atom_site_fract_x
_atom_site_fract_y
_atom_site_fract_z
_atom_site_occupancy
_atom_site_U_iso_or_equiv
N2 N-3 0.275 0.6032 -0.0486 1 0.0
O16 O-2 0.3938 0.4506 0.1145 1 0.0
O4 O-2 0.1976 -0.1498 -0.1003 1 0.0
O1 O-2 0.265 -0.008 0.0701 1 0.0
O2 O-2 -0.0278 0.1148 -0.0195 1 0.0
O5 O-2 0.2491 0.2347 0.0614 1 0.0
O12 O-2 0.058 0.0261 0.1658 1 0.0
Mo3 Mo+6 0.40865 0.12761 0.04068 1 0.0
N1 N-3 0.2083 0.5511 0.2164 1 0.0
O3 O-2 0.208 0.1011 -0.083 1 0.0
O9 O-2 0.4714 0.2393 -0.0136 1 0.0
O8 O-2 0.5144 0.1346 0.1577 1 0.0
O7 O-2 0.1746 0.3628 -0.1062 1 0.0
O14 O-2 0.3253 -0.2365 0.1302 1 0.0
Mo4 Mo+6 0.22343 -0.12263 0.14998 1 0.0
O13 O-2 0.0683 -0.2196 0.1688 1 0.0
Mo1 Mo+6 0.10711 -0.03617 -0.06913 1 0.0
O15 O-2 0.0723 0.3292 0.2033 1 0.0
N3 N-3 0.3477 0.1949 0.2796 1 0.0
O11 O-2 0.3244 -0.074 0.2623 1 0.0
O6 O-2 -0.0136 0.3598 -0.0046 1 0.0
O10 O-2 0.5 0 0 1 0.0
Mo2 Mo+6 0.08949 0.26891 -0.0494 1 0.0
